data_7013092
loop_
_publ_author_name
'Daniel D\"onnecke'
'Wolfgang Imhof'

_publ_section_title
;
 The formation of cis- and trans-[Ru(CN)2(CNtBu)4] by reductive
 cleavage of isocyanide ligands; isomer separation by supramolecular
 interactions with various solvents
;
_journal_issue 13
_journal_name_full 'Dalton Trans.'
_journal_page_first 2737
_journal_page_last 2744
_journal_paper_doi 10.1039/b304199a
_journal_year 2003
_chemical_formula_sum 'C25 H39 Cl9 N6 Ru'
_chemical_formula_weight 843.74
_chemical_name_systematic
;
?
;
_space_group_IT_number 61
_symmetry_cell_setting orthorhombic
_symmetry_space_group_name_Hall '-P 2ac 2ab'
_symmetry_space_group_name_H-M 'P b c a'
_atom_sites_solution_hydrogens geom
_atom_sites_solution_primary direct
_atom_sites_solution_secondary difmap
_audit_creation_method SHELXL
_cell_angle_alpha 90.00
_cell_angle_beta 90.00
_cell_angle_gamma 90.00
_cell_formula_units_Z 8
_cell_length_a 17.3118(4)
_cell_length_b 17.9529(5)
_cell_length_c 26.2415(5)
_cell_measurement_temperature 183(2)
_cell_volume 8155.8(3)
_computing_cell_refinement DENZO
_computing_data_collection COLLECT
_computing_data_reduction DENZO
_computing_molecular_graphics XP
_computing_publication_material XP
_computing_structure_refinement 'SHELXL-93 (Sheldrick, 1993)'
_computing_structure_solution 'SHELXS-86 (Sheldrick, 1990)'
_diffrn_ambient_temperature 183(2)
_diffrn_measurement_device KAPPA-CCD
_diffrn_measurement_method 'phi-scan, omega-scan'
_diffrn_radiation_monochromator graphite
_diffrn_radiation_source 'fine-focus sealed tube'
_diffrn_radiation_type MoK\a
_diffrn_radiation_wavelength 0.71073
_diffrn_reflns_av_R_equivalents 0.0777
_diffrn_reflns_av_sigmaI/netI 0.1218
_diffrn_reflns_limit_h_max 22
_diffrn_reflns_limit_h_min -22
_diffrn_reflns_limit_k_max 23
_diffrn_reflns_limit_k_min -23
_diffrn_reflns_limit_l_max 33
_diffrn_reflns_limit_l_min -33
_diffrn_reflns_number 17214
_diffrn_reflns_theta_max 27.47
_diffrn_reflns_theta_min 1.55
_exptl_absorpt_coefficient_mu 0.998
_exptl_crystal_colour colourless
_exptl_crystal_density_diffrn 1.374
_exptl_crystal_description quader
_exptl_crystal_F_000 3424
_exptl_crystal_size_max 0.4
_exptl_crystal_size_mid 0.3
_exptl_crystal_size_min 0.3
_refine_diff_density_max 0.673
_refine_diff_density_min -0.725
_refine_diff_density_rms 0.095
_refine_ls_extinction_method none
_refine_ls_goodness_of_fit_all 1.042
_refine_ls_goodness_of_fit_obs 1.239
_refine_ls_matrix_type full
_refine_ls_number_parameters 415
_refine_ls_number_reflns 9283
_refine_ls_number_restraints 0
_refine_ls_restrained_S_all 1.191
_refine_ls_restrained_S_obs 1.239
_refine_ls_R_factor_all 0.1528
_refine_ls_R_factor_obs 0.0618
_refine_ls_shift/esd_max 0.179
_refine_ls_shift/esd_mean 0.011
_refine_ls_structure_factor_coef Fsqd
_refine_ls_weighting_details 'w=1/[\s^2^(Fo^2^)+(0.0863P)^2^+1.0806P] where P=(Fo^2^+2Fc^2^)/3'
_refine_ls_weighting_scheme calc
_refine_ls_wR_factor_all 0.2090
_refine_ls_wR_factor_obs 0.1527
_reflns_number_observed 4718
_reflns_number_total 9298
_reflns_observed_criterion >2sigma(I)
_cod_data_source_file b304199a.txt
_cod_data_source_block tt1828
_cod_depositor_comments
;
The following automatic conversions were performed:

'_refine_ls_weighting_scheme' value 'calc
w=1/[\s^2^(Fo^2^)+(0.0863P)^2^+1.0806P] where P=(Fo^2^+2Fc^2^)/3' was
changed to 'calc'. New tag '_refine_ls_weighting_details' was
created. The value of the new tag was set to
'w=1/[\s^2^(Fo^2^)+(0.0863P)^2^+1.0806P] where P=(Fo^2^+2Fc^2^)/3'.

Automatic conversion script
Id: cif_fix_values 3143 2015-03-26 13:38:13Z robertas 
;
_cod_original_sg_symbol_H-M Pbca
_cod_database_code 7013092

loop_
_symmetry_equiv_pos_as_xyz
'x, y, z'
'-x+1/2, -y, z+1/2'
'-x, y+1/2, -z+1/2'
'x+1/2, -y+1/2, -z'
'-x, -y, -z'
'x-1/2, y, -z-1/2'
'x, -y-1/2, z-1/2'
'-x-1/2, y-1/2, z'

loop_
_atom_site_aniso_label
_atom_site_aniso_U_11
_atom_site_aniso_U_22
_atom_site_aniso_U_33
_atom_site_aniso_U_23
_atom_site_aniso_U_13
_atom_site_aniso_U_12
Ru1 0.0291(2) 0.0292(2) 0.0326(2) 0.0003(2) -0.0024(2) -0.0024(2)
C1 0.040(3) 0.029(3) 0.038(3) -0.001(2) 0.002(2) 0.004(2)
N1 0.046(3) 0.059(3) 0.042(3) 0.001(2) 0.003(2) 0.000(2)
C2 0.028(3) 0.038(3) 0.035(3) 0.002(2) -0.001(2) -0.011(2)
N2 0.050(3) 0.046(3) 0.056(3) -0.007(2) 0.004(2) 0.004(2)
C3 0.026(3) 0.039(3) 0.050(3) -0.001(3) -0.008(2) 0.000(2)
N3 0.045(3) 0.042(3) 0.040(3) 0.011(2) 0.003(2) -0.007(2)
C4 0.053(4) 0.053(4) 0.043(3) 0.014(3) 0.002(3) -0.001(3)
C5 0.115(11) 0.165(14) 0.109(10) 0.089(10) 0.049(8) 0.089(10)
C6 0.176(17) 0.112(11) 0.052(6) 0.002(7) -0.028(8) 0.010(11)
C7 0.059(8) 0.151(13) 0.090(8) 0.072(8) -0.003(6) -0.018(8)
C8 0.039(3) 0.032(3) 0.035(3) 0.009(2) 0.007(2) 0.002(2)
N4 0.033(3) 0.044(3) 0.041(2) 0.003(2) -0.012(2) -0.006(2)
C9 0.041(3) 0.061(4) 0.059(4) 0.008(3) -0.014(3) -0.007(3)
C10 0.070(7) 0.079(8) 0.069(7) 0.025(6) -0.020(5) 0.010(5)
C11 0.094(11) 0.150(15) 0.131(14) -0.093(13) -0.070(10) 0.044(10)
C12 0.062(10) 0.318(27) 0.088(14) 0.060(13) -0.031(9) -0.083(12)
C13 0.040(3) 0.031(3) 0.044(3) 0.001(2) 0.001(3) 0.000(3)
N5 0.044(3) 0.054(3) 0.043(3) 0.002(2) -0.008(2) -0.018(2)
C14 0.056(4) 0.076(4) 0.042(3) -0.004(3) -0.016(3) -0.014(3)
C15 0.191(11) 0.076(6) 0.119(7) -0.014(5) -0.083(7) -0.030(6)
C16 0.090(6) 0.126(7) 0.067(5) 0.017(5) -0.025(4) -0.019(5)
C17 0.050(5) 0.281(14) 0.087(6) -0.034(8) -0.008(4) -0.056(7)
C18 0.043(3) 0.034(3) 0.040(3) 0.003(2) 0.001(2) -0.008(3)
N6 0.047(3) 0.032(3) 0.050(3) -0.003(2) 0.000(2) 0.001(2)
C19 0.047(4) 0.032(3) 0.055(3) 0.003(3) 0.003(3) 0.009(3)
C20 0.088(5) 0.055(4) 0.078(5) 0.016(4) 0.021(4) 0.015(4)
C21 0.050(4) 0.078(5) 0.111(6) 0.000(4) 0.007(4) 0.001(4)
C22 0.094(6) 0.066(5) 0.066(4) -0.006(3) 0.012(4) 0.020(4)
C23 0.068(5) 0.057(4) 0.073(4) -0.010(3) 0.001(4) 0.000(3)
Cl1 0.117(2) 0.104(2) 0.134(2) -0.0148(15) -0.021(2) 0.0521(15)
Cl2 0.105(2) 0.090(2) 0.1029(15) -0.0349(12) 0.0214(12) -0.0351(13)
Cl3 0.096(2) 0.088(2) 0.141(2) 0.0349(13) 0.0457(14) 0.0055(13)
C24 0.087(6) 0.128(7) 0.058(4) -0.022(5) -0.007(4) 0.009(5)
Cl4 0.079(2) 0.205(3) 0.104(2) -0.019(2) 0.0001(13) -0.004(2)
Cl5 0.164(2) 0.105(2) 0.113(2) 0.0227(14) -0.011(2) 0.037(2)
Cl6 0.0823(13) 0.0926(14) 0.0594(10) -0.0016(9) -0.0041(9) 0.0086(11)
C25 0.080(6) 0.103(7) 0.085(5) -0.004(5) -0.007(4) -0.002(5)
Cl7 0.131(2) 0.104(2) 0.247(4) 0.007(2) 0.017(3) -0.019(2)
Cl8 0.110(2) 0.206(3) 0.111(2) -0.055(2) 0.029(2) -0.051(2)
Cl9 0.134(2) 0.140(2) 0.088(2) 0.0048(14) -0.0221(14) 0.013(2)

loop_
_atom_site_label
_atom_site_type_symbol
_atom_site_fract_x
_atom_site_fract_y
_atom_site_fract_z
_atom_site_U_iso_or_equiv
_atom_site_thermal_displace_type
_atom_site_occupancy
_atom_site_calc_flag
_atom_site_refinement_flags
_atom_site_disorder_group
Ru1 Ru 0.87143(2) 0.08599(2) 0.340500(14) 0.03027(15) Uani 1 d . .
C1 C 0.8355(3) 0.0396(3) 0.4082(2) 0.0355(12) Uani 1 d . .
N1 N 0.8151(3) 0.0154(3) 0.4457(2) 0.0490(12) Uani 1 d . .
C2 C 0.9252(3) -0.0127(3) 0.3211(2) 0.0338(11) Uani 1 d . .
N2 N 0.9547(3) -0.0672(3) 0.3095(2) 0.0508(12) Uani 1 d . .
C3 C 0.9010(3) 0.1305(3) 0.2729(2) 0.0382(12) Uani 1 d . .
N3 N 0.9103(3) 0.1545(2) 0.2329(2) 0.0424(11) Uani 1 d . .
C4 C 0.9068(4) 0.1895(3) 0.1830(2) 0.0494(14) Uani 1 d . .
C5 C 0.8430(8) 0.2476(9) 0.1866(5) 0.130(7) Uani 0.70(2) d P 1
H5A H 0.8570 0.2850 0.2122 0.060 Uiso 0.70 calc P 1
H5B H 0.7945 0.2235 0.1964 0.060 Uiso 0.70 calc P 1
H5C H 0.8366 0.2720 0.1534 0.060 Uiso 0.70 calc P 1
C6 C 0.8871(10) 0.1341(8) 0.1450(4) 0.113(6) Uani 0.70(2) d P 1
H6A H 0.8377 0.1107 0.1539 0.060 Uiso 0.70 calc P 1
H6B H 0.9276 0.0960 0.1437 0.060 Uiso 0.70 calc P 1
H6C H 0.8826 0.1580 0.1116 0.060 Uiso 0.70 calc P 1
C7 C 0.9816(7) 0.2281(8) 0.1725(4) 0.100(6) Uani 0.70(2) d P 1
H7A H 0.9917 0.2648 0.1993 0.060 Uiso 0.70 calc P 1
H7B H 0.9787 0.2535 0.1395 0.060 Uiso 0.70 calc P 1
H7C H 1.0235 0.1915 0.1718 0.060 Uiso 0.70 calc P 1
C5X C 0.9277(23) 0.2693(19) 0.1851(12) 0.107(12) Uiso 0.30(2) d P 2
H5D H 0.9773 0.2750 0.2026 0.060 Uiso 0.30 calc P 2
H5E H 0.8877 0.2969 0.2036 0.060 Uiso 0.30 calc P 2
H5F H 0.9320 0.2890 0.1503 0.060 Uiso 0.30 calc P 2
C6X C 0.8324(15) 0.1685(15) 0.1576(9) 0.068(8) Uiso 0.30(2) d P 2
H6XA H 0.8257 0.1144 0.1589 0.060 Uiso 0.30 calc P 2
H6XB H 0.8335 0.1848 0.1219 0.060 Uiso 0.30 calc P 2
H6XC H 0.7893 0.1927 0.1752 0.060 Uiso 0.30 calc P 2
C7X C 0.9745(15) 0.1480(14) 0.1456(8) 0.069(8) Uiso 0.30(2) d P 2
H7XA H 0.9632 0.0947 0.1428 0.060 Uiso 0.30 calc P 2
H7XB H 1.0257 0.1549 0.1609 0.060 Uiso 0.30 calc P 2
H7XC H 0.9736 0.1706 0.1116 0.060 Uiso 0.30 calc P 2
C8 C 0.7744(3) 0.0512(3) 0.3049(2) 0.0354(12) Uani 1 d . .
N4 N 0.7200(3) 0.0358(2) 0.2833(2) 0.0395(10) Uani 1 d . .
C9 C 0.6516(3) 0.0217(4) 0.2533(2) 0.053(2) Uani 1 d . .
C10 C 0.6281(6) 0.0982(7) 0.2284(5) 0.073(4) Uani 0.77(2) d P 3
H10A H 0.5825(21) 0.0910(9) 0.2068(18) 0.097(11) Uiso 0.77(2) calc PR 3
H10B H 0.6710(14) 0.1168(16) 0.2077(18) 0.097(11) Uiso 0.77(2) calc PR 3
H10C H 0.6161(32) 0.1343(11) 0.2553(5) 0.097(11) Uiso 0.77(2) calc PR 3
C11 C 0.6715(9) -0.0354(11) 0.2147(7) 0.125(8) Uani 0.77(2) d P 3
H11A H 0.6246(11) -0.0507(28) 0.1966(18) 0.097(11) Uiso 0.77(2) calc PR 3
H11B H 0.6944(33) -0.0788(17) 0.2316(7) 0.097(11) Uiso 0.77(2) calc PR 3
H11C H 0.7086(29) -0.0145(15) 0.1904(15) 0.097(11) Uiso 0.77(2) calc PR 3
C12 C 0.5889(10) 0.0036(13) 0.2846(7) 0.156(11) Uani 0.77(2) d P 3
H12A H 0.5406(10) 0.0137(41) 0.2665(15) 0.097(11) Uiso 0.77(2) calc PR 3
H12B H 0.5910(28) 0.0337(30) 0.3158(17) 0.097(11) Uiso 0.77(2) calc PR 3
H12C H 0.5913(22) -0.0494(15) 0.2936(20) 0.097(11) Uiso 0.77(2) calc PR 3
C10X C 0.6507(22) 0.0650(23) 0.2031(16) 0.072(12) Uiso 0.23(2) d P 4
H10D H 0.5988(36) 0.0850(98) 0.1971(41) 0.097(11) Uiso 0.23(2) calc PR 4
H10E H 0.6649(119) 0.0316(37) 0.1751(19) 0.097(11) Uiso 0.23(2) calc PR 4
H10F H 0.6879(87) 0.1061(74) 0.2049(34) 0.097(11) Uiso 0.23(2) calc PR 4
C11X C 0.6430(32) -0.0627(27) 0.2404(20) 0.096(16) Uiso 0.23(2) d P 4
H11D H 0.5889(40) -0.0737(36) 0.2323(80) 0.097(11) Uiso 0.23(2) calc PR 4
H11E H 0.6592(119) -0.0926(27) 0.2697(36) 0.097(11) Uiso 0.23(2) calc PR 4
H11F H 0.6755(100) -0.0749(37) 0.2109(55) 0.097(11) Uiso 0.23(2) calc PR 4
C12X C 0.5804(25) 0.0057(16) 0.2950(16) 0.028(8) Uiso 0.23(2) d P 4
H12D H 0.5914(67) -0.0401(73) 0.3140(61) 0.097(11) Uiso 0.23(2) calc PR 4
H12E H 0.5314(31) 0.0001(127) 0.2766(18) 0.097(11) Uiso 0.23(2) calc PR 4
H12F H 0.5766(95) 0.0476(63) 0.3188(59) 0.097(11) Uiso 0.23(2) calc PR 4
C13 C 0.9678(3) 0.1188(3) 0.3773(2) 0.0383(12) Uani 1 d . .
N5 N 1.0198(3) 0.1372(3) 0.4009(2) 0.0472(12) Uani 1 d . .
C14 C 1.0800(4) 0.1547(4) 0.4380(2) 0.058(2) Uani 1 d . .
C15 C 1.0695(6) 0.2374(5) 0.4527(3) 0.129(4) Uani 1 d . .
H15A H 1.0538(38) 0.2659(8) 0.4226(6) 0.172(14) Uiso 1 calc R .
H15B H 1.1184(11) 0.2571(11) 0.4658(24) 0.172(14) Uiso 1 calc R .
H15C H 1.0296(27) 0.2417(6) 0.4790(18) 0.172(14) Uiso 1 calc R .
C16 C 1.0683(5) 0.1073(5) 0.4839(3) 0.095(3) Uani 1 d . .
H16A H 1.0675(39) 0.0548(5) 0.4738(4) 0.172(14) Uiso 1 calc R .
H16B H 1.0191(19) 0.1203(26) 0.5001(15) 0.172(14) Uiso 1 calc R .
H16C H 1.1107(21) 0.1157(28) 0.5080(12) 0.172(14) Uiso 1 calc R .
C17 C 1.1568(4) 0.1383(7) 0.4129(3) 0.139(5) Uani 1 d . .
H17A H 1.1726(19) 0.1811(16) 0.3922(21) 0.172(14) Uiso 1 calc R .
H17B H 1.1518(11) 0.0943(23) 0.3911(21) 0.172(14) Uiso 1 calc R .
H17C H 1.1958(10) 0.1289(39) 0.4392(3) 0.172(14) Uiso 1 calc R .
C18 C 0.8156(3) 0.1796(3) 0.3605(2) 0.0388(12) Uani 1 d . .
N6 N 0.7826(3) 0.2319(2) 0.3717(2) 0.0432(11) Uani 1 d . .
C19 C 0.7382(3) 0.2985(3) 0.3850(2) 0.0446(13) Uani 1 d . .
C20 C 0.7610(4) 0.3598(4) 0.3483(2) 0.074(2) Uani 1 d . .
H20A H 0.8168(6) 0.3684(18) 0.3505(13) 0.111(9) Uiso 1 calc R .
H20B H 0.7335(21) 0.4058(8) 0.3572(11) 0.111(9) Uiso 1 calc R .
H20C H 0.7474(24) 0.3450(12) 0.3135(3) 0.111(9) Uiso 1 calc R .
C21 C 0.6535(4) 0.2811(4) 0.3797(3) 0.080(2) Uani 1 d . .
H21A H 0.6392(7) 0.2421(19) 0.4040(13) 0.111(9) Uiso 1 calc R .
H21B H 0.6430(6) 0.2639(26) 0.3449(6) 0.111(9) Uiso 1 calc R .
H21C H 0.6232(4) 0.3261(8) 0.3866(18) 0.111(9) Uiso 1 calc R .
C22 C 0.7580(4) 0.3193(4) 0.4401(2) 0.075(2) Uani 1 d . .
H22A H 0.8137(6) 0.3278(25) 0.4430(5) 0.111(9) Uiso 1 calc R .
H22B H 0.7427(25) 0.2786(12) 0.4629(3) 0.111(9) Uiso 1 calc R .
H22C H 0.7302(21) 0.3648(15) 0.4496(6) 0.111(9) Uiso 1 calc R .
C23 C 0.5700(4) 0.3572(4) 0.2030(3) 0.066(2) Uani 1 d . .
H23A H 0.5557(4) 0.3826(4) 0.2355(3) 0.055(16) Uiso 1 calc R .
Cl1 Cl 0.65189(14) 0.30166(14) 0.21295(10) 0.1187(9) Uani 1 d . .
Cl2 Cl 0.49248(13) 0.30252(12) 0.18233(8) 0.0994(7) Uani 1 d . .
Cl3 Cl 0.59077(15) 0.42404(12) 0.15688(10) 0.1084(8) Uani 1 d . .
C24 C 1.1523(5) -0.1124(5) 0.4501(3) 0.091(3) Uani 1 d . .
H24A H 1.1548(5) -0.0769(5) 0.4794(3) 0.079(20) Uiso 1 calc R .
Cl4 Cl 1.23861(14) -0.1071(2) 0.41503(9) 0.1293(10) Uani 1 d . .
Cl5 Cl 1.1386(2) -0.2013(2) 0.47278(10) 0.1274(9) Uani 1 d . .
Cl6 Cl 1.07498(11) -0.08706(11) 0.40951(6) 0.0781(5) Uani 1 d . .
C25 C 0.8657(5) 0.5062(5) 0.4716(3) 0.089(2) Uani 1 d . .
H25A H 0.8111(5) 0.5048(5) 0.4592(3) 0.140(35) Uiso 1 calc R .
Cl7 Cl 0.8932(2) 0.5988(2) 0.4819(2) 0.1606(13) Uani 1 d . .
Cl8 Cl 0.9250(2) 0.4627(2) 0.42763(10) 0.1428(12) Uani 1 d . .
Cl9 Cl 0.8720(2) 0.4580(2) 0.52911(9) 0.1209(9) Uani 1 d . .

loop_
_atom_type_symbol
_atom_type_description
_atom_type_scat_dispersion_real
_atom_type_scat_dispersion_imag
_atom_type_scat_source
C C 0.0033 0.0016 'International Tables Vol C Tables 4.2.6.8 and 6.1.1.4'
H H 0.0000 0.0000 'International Tables Vol C Tables 4.2.6.8 and 6.1.1.4'
N N 0.0061 0.0033 'International Tables Vol C Tables 4.2.6.8 and 6.1.1.4'
Cl Cl 0.1484 0.1585 'International Tables Vol C Tables 4.2.6.8 and 6.1.1.4'
Ru Ru -1.2594 0.8363 'International Tables Vol C Tables 4.2.6.8 and 6.1.1.4'

loop_
_geom_angle_atom_site_label_1
_geom_angle_atom_site_label_2
_geom_angle_atom_site_label_3
_geom_angle
_geom_angle_site_symmetry_1
_geom_angle_site_symmetry_3
_geom_angle_publ_flag
C18 Ru1 C3 91.2(2) . . ?
C18 Ru1 C13 91.6(2) . . ?
C3 Ru1 C13 95.5(2) . . ?
C18 Ru1 C8 88.8(2) . . ?
C3 Ru1 C8 85.8(2) . . ?
C13 Ru1 C8 178.6(2) . . ?
C18 Ru1 C1 88.2(2) . . ?
C3 Ru1 C1 177.0(2) . . ?
C13 Ru1 C1 87.4(2) . . ?
C8 Ru1 C1 91.3(2) . . ?
C18 Ru1 C2 177.7(2) . . ?
C3 Ru1 C2 90.5(2) . . ?
C13 Ru1 C2 89.8(2) . . ?
C8 Ru1 C2 89.8(2) . . ?
C1 Ru1 C2 90.1(2) . . ?
N1 C1 Ru1 178.6(4) . . ?
N2 C2 Ru1 178.8(4) . . ?
N3 C3 Ru1 173.2(4) . . ?
C3 N3 C4 168.9(5) . . ?
C6 C4 N3 109.5(7) . . ?
N3 C4 C5X 112.0(13) . . ?
C6 C4 C7 113.3(10) . . ?
N3 C4 C7 109.2(6) . . ?
N3 C4 C6X 109.3(10) . . ?
C5X C4 C6X 118.0(18) . . ?
C6 C4 C5 110.1(10) . . ?
N3 C4 C5 105.7(6) . . ?
C7 C4 C5 108.7(9) . . ?
N3 C4 C7X 107.6(9) . . ?
C5X C4 C7X 106.0(17) . . ?
C6X C4 C7X 103.1(14) . . ?
C4 C5 H5A 109.5(11) . . ?
C4 C5 H5B 109.5(12) . . ?
H5A C5 H5B 109.5(12) . . ?
C4 C5 H5C 109.5(10) . . ?
H5A C5 H5C 109.5(15) . . ?
H5B C5 H5C 109.5(15) . . ?
C4 C6 H6A 109.5(12) . . ?
C4 C6 H6B 109.5(11) . . ?
H6A C6 H6B 109.5(14) . . ?
C4 C6 H6C 109.5(12) . . ?
H6A C6 H6C 109.5(13) . . ?
H6B C6 H6C 109.5(14) . . ?
C4 C7 H7A 109.5(10) . . ?
C4 C7 H7B 109.5(9) . . ?
H7A C7 H7B 109.5(13) . . ?
C4 C7 H7C 109.5(11) . . ?
H7A C7 H7C 109.5(10) . . ?
H7B C7 H7C 109.5(13) . . ?
C4 C5X H5D 109.5(29) . . ?
C4 C5X H5E 109.5(29) . . ?
H5D C5X H5E 109.5(31) . . ?
C4 C5X H5F 109.5(26) . . ?
H5D C5X H5F 109.5(35) . . ?
H5E C5X H5F 109.5(35) . . ?
C4 C6X H6XA 109.5(21) . . ?
C4 C6X H6XB 109.5(20) . . ?
H6XA C6X H6XB 109.5(25) . . ?
C4 C6X H6XC 109.5(21) . . ?
H6XA C6X H6XC 109.5(24) . . ?
H6XB C6X H6XC 109.4(26) . . ?
C4 C7X H7XA 109.5(19) . . ?
C4 C7X H7XB 109.5(18) . . ?
H7XA C7X H7XB 109.5(23) . . ?
C4 C7X H7XC 109.5(19) . . ?
H7XA C7X H7XC 109.5(23) . . ?
H7XB C7X H7XC 109.5(24) . . ?
N4 C8 Ru1 175.7(4) . . ?
C8 N4 C9 175.3(5) . . ?
C12 C9 N4 110.9(9) . . ?
C12 C9 C11 114.9(13) . . ?
N4 C9 C11 107.6(6) . . ?
N4 C9 C12X 106.2(16) . . ?
C12 C9 C10 104.3(11) . . ?
N4 C9 C10 106.6(6) . . ?
C11 C9 C10 112.3(9) . . ?
N4 C9 C10X 112.8(14) . . ?
C12X C9 C10X 130.1(21) . . ?
N4 C9 C11X 111.5(21) . . ?
C12X C9 C11X 84.6(22) . . ?
C10X C9 C11X 107.7(23) . . ?
C9 C10 H10A 109.5(4) . . ?
C9 C10 H10B 109.5(5) . . ?
H10A C10 H10B 109.5 . . ?
C9 C10 H10C 109.4(6) . . ?
H10A C10 H10C 109.5 . . ?
H10B C10 H10C 109.5 . . ?
C9 C11 H11A 109.5(6) . . ?
C9 C11 H11B 109.6(8) . . ?
H11A C11 H11B 109.5 . . ?
C9 C11 H11C 109.3(11) . . ?
H11A C11 H11C 109.5 . . ?
H11B C11 H11C 109.5 . . ?
C9 C12 H12A 109.5(9) . . ?
C9 C12 H12B 109.5(9) . . ?
H12A C12 H12B 109.5 . . ?
C9 C12 H12C 109.5(10) . . ?
H12A C12 H12C 109.5 . . ?
H12B C12 H12C 109.5 . . ?
C9 C10X H10D 109.4(15) . . ?
C9 C10X H10E 109.6(19) . . ?
H10D C10X H10E 109.5 . . ?
C9 C10X H10F 109.4(14) . . ?
H10D C10X H10F 109.47(6) . . ?
H10E C10X H10F 109.47(8) . . ?
C9 C11X H11D 109.6(21) . . ?
C9 C11X H11E 109.6(20) . . ?
H11D C11X H11E 109.5 . . ?
C9 C11X H11F 109.2(20) . . ?
H11D C11X H11F 109.5 . . ?
H11E C11X H11F 109.5 . . ?
C9 C12X H12D 109.5(11) . . ?
C9 C12X H12E 109.4(16) . . ?
H12D C12X H12E 109.5 . . ?
C9 C12X H12F 109.5(11) . . ?
H12D C12X H12F 109.47(6) . . ?
H12E C12X H12F 109.5 . . ?
N5 C13 Ru1 175.7(5) . . ?
C13 N5 C14 170.7(5) . . ?
N5 C14 C16 108.6(5) . . ?
N5 C14 C17 107.2(5) . . ?
C16 C14 C17 111.1(7) . . ?
N5 C14 C15 106.9(6) . . ?
C16 C14 C15 109.4(6) . . ?
C17 C14 C15 113.5(7) . . ?
C14 C15 H15A 109.5(4) . . ?
C14 C15 H15B 109.5(4) . . ?
H15A C15 H15B 109.5 . . ?
C14 C15 H15C 109.5(5) . . ?
H15A C15 H15C 109.5 . . ?
H15B C15 H15C 109.5 . . ?
C14 C16 H16A 109.5(4) . . ?
C14 C16 H16B 109.5(4) . . ?
H16A C16 H16B 109.5 . . ?
C14 C16 H16C 109.5(4) . . ?
H16A C16 H16C 109.5 . . ?
H16B C16 H16C 109.5 . . ?
C14 C17 H17A 109.5(6) . . ?
C14 C17 H17B 109.5(5) . . ?
H17A C17 H17B 109.5 . . ?
C14 C17 H17C 109.5(4) . . ?
H17A C17 H17C 109.5 . . ?
H17B C17 H17C 109.5 . . ?
N6 C18 Ru1 178.5(5) . . ?
C18 N6 C19 178.2(5) . . ?
N6 C19 C21 108.7(5) . . ?
N6 C19 C20 107.7(5) . . ?
C21 C19 C20 110.2(6) . . ?
N6 C19 C22 107.9(4) . . ?
C21 C19 C22 110.9(5) . . ?
C20 C19 C22 111.3(5) . . ?
C19 C20 H20A 109.5(4) . . ?
C19 C20 H20B 109.5(3) . . ?
H20A C20 H20B 109.5 . . ?
C19 C20 H20C 109.5(4) . . ?
H20A C20 H20C 109.5 . . ?
H20B C20 H20C 109.5 . . ?
C19 C21 H21A 109.5(4) . . ?
C19 C21 H21B 109.5(4) . . ?
H21A C21 H21B 109.5 . . ?
C19 C21 H21C 109.5(4) . . ?
H21A C21 H21C 109.5 . . ?
H21B C21 H21C 109.5 . . ?
C19 C22 H22A 109.5(3) . . ?
C19 C22 H22B 109.5(3) . . ?
H22A C22 H22B 109.5 . . ?
C19 C22 H22C 109.5(3) . . ?
H22A C22 H22C 109.5 . . ?
H22B C22 H22C 109.5 . . ?
Cl3 C23 Cl2 109.3(4) . . ?
Cl3 C23 Cl1 109.2(4) . . ?
Cl2 C23 Cl1 110.3(4) . . ?
Cl3 C23 H23A 109.3(2) . . ?
Cl2 C23 H23A 109.3(2) . . ?
Cl1 C23 H23A 109.3(2) . . ?
Cl5 C24 Cl4 110.4(5) . . ?
Cl5 C24 Cl6 110.0(5) . . ?
Cl4 C24 Cl6 108.3(4) . . ?
Cl5 C24 H24A 109.4(3) . . ?
Cl4 C24 H24A 109.4(3) . . ?
Cl6 C24 H24A 109.4(3) . . ?
Cl8 C25 Cl9 108.4(5) . . ?
Cl8 C25 Cl7 111.7(5) . . ?
Cl9 C25 Cl7 108.7(5) . . ?
Cl8 C25 H25A 109.3(3) . . ?
Cl9 C25 H25A 109.3(3) . . ?
Cl7 C25 H25A 109.3(3) . . ?

loop_
_geom_bond_atom_site_label_1
_geom_bond_atom_site_label_2
_geom_bond_distance
_geom_bond_site_symmetry_2
_geom_bond_publ_flag
Ru1 C18 2.009(6) . ?
Ru1 C3 2.011(6) . ?
Ru1 C13 2.015(6) . ?
Ru1 C8 2.021(6) . ?
Ru1 C1 2.058(5) . ?
Ru1 C2 2.065(6) . ?
C1 N1 1.134(6) . ?
C2 N2 1.145(6) . ?
C3 N3 1.146(6) . ?
N3 C4 1.454(7) . ?
C4 C6 1.449(14) . ?
C4 C5X 1.48(3) . ?
C4 C7 1.496(12) . ?
C4 C6X 1.50(3) . ?
C4 C5 1.522(12) . ?
C4 C7X 1.70(2) . ?
C5 H5A 0.98(2) . ?
C5 H5B 0.98(2) . ?
C5 H5C 0.980(11) . ?
C6 H6A 0.98(2) . ?
C6 H6B 0.98(2) . ?
C6 H6C 0.980(11) . ?
C7 H7A 0.98(2) . ?
C7 H7B 0.980(9) . ?
C7 H7C 0.980(15) . ?
C5X H5D 0.98(4) . ?
C5X H5E 0.98(4) . ?
C5X H5F 0.98(3) . ?
C6X H6XA 0.98(3) . ?
C6X H6XB 0.98(2) . ?
C6X H6XC 0.98(3) . ?
C7X H7XA 0.98(3) . ?
C7X H7XB 0.98(3) . ?
C7X H7XC 0.98(2) . ?
C8 N4 1.135(6) . ?
N4 C9 1.443(7) . ?
C9 C12 1.40(2) . ?
C9 C11 1.483(12) . ?
C9 C12X 1.67(4) . ?
C9 C10 1.574(11) . ?
C9 C10X 1.53(3) . ?
C9 C11X 1.56(5) . ?
C10 H10A 0.98 . ?
C10 H10B 0.98 . ?
C10 H10C 0.98 . ?
C11 H11A 0.98 . ?
C11 H11B 0.98 . ?
C11 H11C 0.98 . ?
C12 H12A 0.98 . ?
C12 H12B 0.98 . ?
C12 H12C 0.98 . ?
C10X H10D 0.98 . ?
C10X H10E 0.98 . ?
C10X H10F 0.98 . ?
C11X H11D 0.98 . ?
C11X H11E 0.98 . ?
C11X H11F 0.98 . ?
C12X H12D 0.98 . ?
C12X H12E 0.98 . ?
C12X H12F 0.98 . ?
C13 N5 1.142(6) . ?
N5 C14 1.459(7) . ?
C14 C16 1.487(9) . ?
C14 C17 1.513(10) . ?
C14 C15 1.545(10) . ?
C15 H15A 0.98 . ?
C15 H15B 0.98 . ?
C15 H15C 0.98 . ?
C16 H16A 0.98 . ?
C16 H16B 0.98 . ?
C16 H16C 0.98 . ?
C17 H17A 0.98 . ?
C17 H17B 0.98 . ?
C17 H17C 0.98 . ?
C18 N6 1.137(6) . ?
N6 C19 1.465(6) . ?
C19 C21 1.504(8) . ?
C19 C20 1.516(8) . ?
C19 C22 1.531(8) . ?
C20 H20A 0.98 . ?
C20 H20B 0.98 . ?
C20 H20C 0.98 . ?
C21 H21A 0.98 . ?
C21 H21B 0.98 . ?
C21 H21C 0.98 . ?
C22 H22A 0.98 . ?
C22 H22B 0.98 . ?
C22 H22C 0.98 . ?
C23 Cl3 1.741(7) . ?
C23 Cl2 1.748(7) . ?
C23 Cl1 1.754(7) . ?
C23 H23A 1.00 . ?
C24 Cl5 1.719(9) . ?
C24 Cl4 1.758(8) . ?
C24 Cl6 1.770(8) . ?
C24 H24A 1.00 . ?
C25 Cl8 1.732(8) . ?
C25 Cl9 1.742(8) . ?
C25 Cl7 1.749(9) . ?
C25 H25A 1.00 . ?
